data_4080241
loop_
_publ_author_name
'Tao, Xin'
'Gao, Wei'
'Huo, Hang'
'Mu, Ying'

_publ_section_title
;
 AchiralCs-Symmetric Half-Sandwich Scandium(III) Complexes with
 Imine--Cyclopentadienyl Ligands Catalyze Isotactic Polymerization of
 1-Hexene
;
_journal_issue 5
_journal_name_full Organometallics
_journal_page_first 1287
_journal_paper_doi 10.1021/om301026e
_journal_volume 32
_journal_year 2013
_chemical_formula_sum 'C44 H66 Cl3 Li N O4 Sc'
_chemical_formula_weight 831.23
_chemical_name_systematic
; 
 ? 
;
_space_group_IT_number 14
_symmetry_cell_setting monoclinic
_symmetry_space_group_name_Hall '-P 2yn'
_symmetry_space_group_name_H-M 'P 1 21/n 1'
_atom_sites_solution_hydrogens geom
_atom_sites_solution_primary direct
_atom_sites_solution_secondary difmap
_audit_creation_method SHELXL-97
_cell_angle_alpha 90.00
_cell_angle_beta 99.526(2)
_cell_angle_gamma 90.00
_cell_formula_units_Z 8
_cell_length_a 17.4376(16)
_cell_length_b 28.884(2)
_cell_length_c 18.6968(16)
_cell_measurement_reflns_used 1820
_cell_measurement_temperature 185(2)
_cell_measurement_theta_max 18.94
_cell_measurement_theta_min 2.37
_cell_volume 9287.1(13)
_computing_cell_refinement 'Bruker SMART'
_computing_data_collection 'Bruker SMART'
_computing_data_reduction 'Bruker SAINT'
_computing_molecular_graphics 'Bruker SHELXTL'
_computing_publication_material 'Bruker SHELXTL'
_computing_structure_refinement 'SHELXL-97 (Sheldrick, 1997)'
_computing_structure_solution 'SHELXS-97 (Sheldrick, 1990)'
_diffrn_ambient_temperature 185(2)
_diffrn_measured_fraction_theta_full 0.997
_diffrn_measured_fraction_theta_max 0.997
_diffrn_measurement_device_type 'CCD area detector'
_diffrn_measurement_method 'phi and omega scan'
_diffrn_radiation_monochromator graphite
_diffrn_radiation_source 'fine-focus sealed tube'
_diffrn_radiation_type MoK\a
_diffrn_radiation_wavelength 0.71073
_diffrn_reflns_av_R_equivalents 0.1722
_diffrn_reflns_av_sigmaI/netI 0.2077
_diffrn_reflns_limit_h_max 20
_diffrn_reflns_limit_h_min -20
_diffrn_reflns_limit_k_max 34
_diffrn_reflns_limit_k_min -31
_diffrn_reflns_limit_l_max 20
_diffrn_reflns_limit_l_min -22
_diffrn_reflns_number 55013
_diffrn_reflns_theta_full 25.07
_diffrn_reflns_theta_max 25.07
_diffrn_reflns_theta_min 1.38
_exptl_absorpt_coefficient_mu 0.370
_exptl_absorpt_correction_T_max 0.9466
_exptl_absorpt_correction_T_min 0.9264
_exptl_absorpt_correction_type multi-scan
_exptl_absorpt_process_details 'SADABS; Bruker, 2000'
_exptl_crystal_colour yellow
_exptl_crystal_density_diffrn 1.189
_exptl_crystal_density_method 'not measured'
_exptl_crystal_description block
_exptl_crystal_F_000 3552
_exptl_crystal_size_max 0.21
_exptl_crystal_size_mid 0.20
_exptl_crystal_size_min 0.15
_refine_diff_density_max 0.811
_refine_diff_density_min -0.326
_refine_diff_density_rms 0.065
_refine_ls_extinction_method none
_refine_ls_goodness_of_fit_ref 0.944
_refine_ls_hydrogen_treatment constr
_refine_ls_matrix_type full
_refine_ls_number_parameters 989
_refine_ls_number_reflns 16444
_refine_ls_number_restraints 75
_refine_ls_restrained_S_all 0.952
_refine_ls_R_factor_all 0.2342
_refine_ls_R_factor_gt 0.0852
_refine_ls_shift/su_max 0.005
_refine_ls_shift/su_mean 0.000
_refine_ls_structure_factor_coef Fsqd
_refine_ls_weighting_details 'calc w=1/[\s^2^(Fo^2^)+(0.0808P)^2^+0.0000P] where P=(Fo^2^+2Fc^2^)/3'
_refine_ls_weighting_scheme calc
_refine_ls_wR_factor_gt 0.1650
_refine_ls_wR_factor_ref 0.2253
_reflns_number_gt 6093
_reflns_number_total 16444
_reflns_threshold_expression >2sigma(I)
_cod_data_source_file om301026e_si_001.cif
_cod_data_source_block complex_1a
_cod_depositor_comments
;
The following automatic conversions were performed:

'_symmetry_cell_setting' value 'Monoclinic' changed to 'monoclinic'
according to /home/saulius/struct/CIF-dictionaries/cif_core.dic
dictionary named 'cif_core.dic' version 2.4.2 from
2011-04-26.

'_exptl_absorpt_correction_type' value 'Multi-scan'
changed to 'multi-scan' according to
/home/saulius/struct/CIF-dictionaries/cif_core.dic dictionary named
'cif_core.dic' version 2.4.2 from 2011-04-26.

Automatic conversion script
Id: cif_fix_values 1891 2012-01-12 08:04:46Z andrius 
;
_cod_original_cell_volume 9287.0(14)
_cod_original_sg_symbol_H-M P2(1)/n
_cod_database_code 4080241

loop_
_symmetry_equiv_pos_as_xyz
'x, y, z'
'-x+1/2, y+1/2, -z+1/2'
'-x, -y, -z'
'x-1/2, -y-1/2, z-1/2'

loop_
_atom_site_label
_atom_site_type_symbol
_atom_site_fract_x
_atom_site_fract_y
_atom_site_fract_z
_atom_site_U_iso_or_equiv
_atom_site_adp_type
_atom_site_occupancy
_atom_site_symmetry_multiplicity
_atom_site_calc_flag
_atom_site_refinement_flags
C1 C 0.5404(4) 0.9273(2) 0.2987(3) 0.0322(16) Uani 1 1 d .
C2 C 0.6194(4) 0.9147(2) 0.3177(4) 0.0404(17) Uani 1 1 d .
C3 C 0.6309(4) 0.8753(2) 0.2764(4) 0.0494(19) Uani 1 1 d .
C4 C 0.5611(5) 0.8651(2) 0.2302(4) 0.049(2) Uani 1 1 d .
C5 C 0.5044(4) 0.8975(2) 0.2430(3) 0.0430(18) Uani 1 1 d .
C6 C 0.6790(4) 0.9401(2) 0.3697(4) 0.061(2) Uani 1 1 d .
H6A H 0.7182 0.9181 0.3932 0.091 Uiso 1 1 calc R
H6B H 0.6539 0.9553 0.4066 0.091 Uiso 1 1 calc R
H6C H 0.7042 0.9634 0.3435 0.091 Uiso 1 1 calc R
C7 C 0.7080(4) 0.8507(2) 0.2784(5) 0.081(3) Uani 1 1 d .
H7A H 0.6990 0.8173 0.2729 0.122 Uiso 1 1 calc R
H7B H 0.7415 0.8569 0.3248 0.122 Uiso 1 1 calc R
H7C H 0.7333 0.8620 0.2387 0.122 Uiso 1 1 calc R
C8 C 0.5484(5) 0.8272(2) 0.1728(4) 0.082(3) Uani 1 1 d .
H8A H 0.5935 0.8065 0.1792 0.124 Uiso 1 1 calc R
H8B H 0.5421 0.8413 0.1245 0.124 Uiso 1 1 calc R
H8C H 0.5016 0.8096 0.1777 0.124 Uiso 1 1 calc R
C9 C 0.4218(4) 0.9017(2) 0.2044(4) 0.060(2) Uani 1 1 d .
H9A H 0.4202 0.9216 0.1618 0.090 Uiso 1 1 calc R
H9B H 0.3897 0.9153 0.2373 0.090 Uiso 1 1 calc R
H9C H 0.4017 0.8709 0.1891 0.090 Uiso 1 1 calc R
C10 C 0.5041(3) 0.9703(2) 0.3231(3) 0.0341(16) Uani 1 1 d .
C11 C 0.4709(4) 0.9702(2) 0.3859(4) 0.0476(19) Uani 1 1 d .
H11 H 0.4703 0.9424 0.4130 0.057 Uiso 1 1 calc R
C12 C 0.4385(4) 1.0105(2) 0.4095(4) 0.056(2) Uani 1 1 d .
H12 H 0.4151 1.0099 0.4519 0.068 Uiso 1 1 calc R
C13 C 0.4405(4) 1.0510(2) 0.3711(4) 0.059(2) Uani 1 1 d .
H13 H 0.4189 1.0785 0.3874 0.070 Uiso 1 1 calc R
C14 C 0.4735(4) 1.0519(2) 0.3092(4) 0.055(2) Uani 1 1 d .
H14 H 0.4746 1.0800 0.2829 0.066 Uiso 1 1 calc R
C15 C 0.5051(4) 1.0118(2) 0.2851(3) 0.0367(17) Uani 1 1 d .
C16 C 0.5395(3) 1.0144(2) 0.2188(3) 0.0338(16) Uani 1 1 d .
H16 H 0.5477 0.9866 0.1942 0.041 Uiso 1 1 calc R
C17 C 0.5916(4) 1.0535(2) 0.1277(4) 0.0410(17) Uani 1 1 d .
C18 C 0.5496(4) 1.0753(3) 0.0673(4) 0.062(2) Uani 1 1 d .
C19 C 0.5833(5) 1.0804(3) 0.0058(4) 0.078(3) Uani 1 1 d .
H19 H 0.5554 1.0957 -0.0354 0.094 Uiso 1 1 calc R
C20 C 0.6565(5) 1.0638(3) 0.0036(4) 0.066(2) Uani 1 1 d .
H20 H 0.6783 1.0670 -0.0395 0.079 Uiso 1 1 calc R
C21 C 0.6984(4) 1.0426(2) 0.0631(4) 0.054(2) Uani 1 1 d .
H21 H 0.7492 1.0314 0.0611 0.065 Uiso 1 1 calc R
C22 C 0.6670(4) 1.0372(2) 0.1266(4) 0.0422(18) Uani 1 1 d .
C23 C 0.4689(5) 1.0928(4) 0.0686(5) 0.102(4) Uani 1 1 d .
H23 H 0.4535 1.0837 0.1158 0.122 Uiso 1 1 calc R
C24 C 0.4097(5) 1.0739(4) 0.0082(7) 0.153(5) Uani 1 1 d .
H24A H 0.4207 1.0854 -0.0383 0.230 Uiso 1 1 calc R
H24B H 0.3577 1.0840 0.0149 0.230 Uiso 1 1 calc R
H24C H 0.4121 1.0400 0.0088 0.230 Uiso 1 1 calc R
C25 C 0.4658(5) 1.1446(4) 0.0629(6) 0.149(5) Uani 1 1 d .
H25A H 0.4812 1.1542 0.0170 0.224 Uiso 1 1 calc R
H25B H 0.5014 1.1582 0.1035 0.224 Uiso 1 1 calc R
H25C H 0.4127 1.1552 0.0643 0.224 Uiso 1 1 calc R
C26 C 0.7150(4) 1.0121(3) 0.1905(4) 0.057(2) Uani 1 1 d .
H26 H 0.6903 1.0180 0.2342 0.069 Uiso 1 1 calc R
C27 C 0.7996(4) 1.0300(3) 0.2071(4) 0.082(3) Uani 1 1 d .
H27A H 0.8259 1.0234 0.1658 0.122 Uiso 1 1 calc R
H27B H 0.8271 1.0144 0.2504 0.122 Uiso 1 1 calc R
H27C H 0.7994 1.0634 0.2155 0.122 Uiso 1 1 calc R
C28 C 0.7153(4) 0.9602(3) 0.1783(4) 0.072(2) Uani 1 1 d .
H28A H 0.6622 0.9482 0.1746 0.107 Uiso 1 1 calc R
H28B H 0.7487 0.9453 0.2192 0.107 Uiso 1 1 calc R
H28C H 0.7351 0.9535 0.1333 0.107 Uiso 1 1 calc R
C29 C 0.9588(4) 0.0639(2) 0.7126(3) 0.0334(16) Uani 1 1 d .
C30 C 1.0015(3) 0.0959(2) 0.7611(3) 0.0326(16) Uani 1 1 d .
C31 C 0.9485(4) 0.1269(2) 0.7852(3) 0.0345(16) Uani 1 1 d .
C32 C 0.8727(4) 0.1139(2) 0.7518(3) 0.0397(17) Uani 1 1 d .
C33 C 0.8791(4) 0.0751(2) 0.7074(3) 0.0366(17) Uani 1 1 d .
C34 C 1.0883(3) 0.0935(2) 0.7877(3) 0.0439(18) Uani 1 1 d .
H34A H 1.1154 0.0894 0.7462 0.066 Uiso 1 1 calc R
H34B H 1.0999 0.0673 0.8210 0.066 Uiso 1 1 calc R
H34C H 1.1057 0.1223 0.8130 0.066 Uiso 1 1 calc R
C35 C 0.9693(4) 0.1659(2) 0.8380(3) 0.055(2) Uani 1 1 d .
H35A H 0.9286 0.1896 0.8299 0.082 Uiso 1 1 calc R
H35B H 1.0190 0.1794 0.8309 0.082 Uiso 1 1 calc R
H35C H 0.9738 0.1540 0.8877 0.082 Uiso 1 1 calc R
C36 C 0.7977(4) 0.1351(2) 0.7654(4) 0.058(2) Uani 1 1 d .
H36A H 0.7835 0.1219 0.8097 0.087 Uiso 1 1 calc R
H36B H 0.7566 0.1286 0.7243 0.087 Uiso 1 1 calc R
H36C H 0.8043 0.1687 0.7712 0.087 Uiso 1 1 calc R
C37 C 0.8140(4) 0.0485(2) 0.6629(4) 0.054(2) Uani 1 1 d .
H37A H 0.8286 0.0404 0.6160 0.082 Uiso 1 1 calc R
H37B H 0.7669 0.0677 0.6549 0.082 Uiso 1 1 calc R
H37C H 0.8040 0.0202 0.6886 0.082 Uiso 1 1 calc R
C38 C 0.9920(3) 0.0217(2) 0.6840(3) 0.0318(16) Uani 1 1 d .
C39 C 1.0276(4) 0.0216(2) 0.6222(4) 0.0443(18) Uani 1 1 d .
H39 H 1.0328 0.0499 0.5976 0.053 Uiso 1 1 calc R
C40 C 1.0552(4) -0.0186(2) 0.5962(3) 0.0426(18) Uani 1 1 d .
H40 H 1.0776 -0.0178 0.5532 0.051 Uiso 1 1 calc R
C41 C 1.0507(4) -0.0598(2) 0.6317(3) 0.0436(18) Uani 1 1 d .
H41 H 1.0706 -0.0873 0.6138 0.052 Uiso 1 1 calc R
C42 C 1.0174(4) -0.0612(2) 0.6934(3) 0.0378(17) Uani 1 1 d .
H42 H 1.0143 -0.0898 0.7178 0.045 Uiso 1 1 calc R
C43 C 0.9880(3) -0.0208(2) 0.7208(3) 0.0295(15) Uani 1 1 d .
C44 C 0.9560(3) -0.0223(2) 0.7888(3) 0.0344(16) Uani 1 1 d .
H44 H 0.9436 0.0061 0.8100 0.041 Uiso 1 1 calc R
C45 C 0.9150(4) -0.0576(2) 0.8867(4) 0.0360(16) Uani 1 1 d .
C46 C 0.9669(4) -0.0650(2) 0.9524(4) 0.0371(17) Uani 1 1 d .
C47 C 0.9372(4) -0.0642(2) 1.0162(4) 0.0471(19) Uani 1 1 d .
H47 H 0.9716 -0.0683 1.0608 0.057 Uiso 1 1 calc R
C48 C 0.8593(4) -0.0576(2) 1.0172(4) 0.053(2) Uani 1 1 d .
H48 H 0.8404 -0.0573 1.0620 0.064 Uiso 1 1 calc R
C49 C 0.8084(4) -0.0514(2) 0.9527(4) 0.0478(19) Uani 1 1 d .
H49 H 0.7546 -0.0467 0.9537 0.057 Uiso 1 1 calc R
C50 C 0.8347(4) -0.0518(2) 0.8866(4) 0.0403(17) Uani 1 1 d .
C51 C 1.0527(4) -0.0733(2) 0.9507(3) 0.0411(17) Uani 1 1 d .
H51 H 1.0695 -0.0503 0.9164 0.049 Uiso 1 1 calc R
C52 C 1.0657(4) -0.1220(3) 0.9216(4) 0.067(2) Uani 1 1 d .
H52A H 1.0452 -0.1452 0.9517 0.100 Uiso 1 1 calc R
H52B H 1.1215 -0.1272 0.9231 0.100 Uiso 1 1 calc R
H52C H 1.0387 -0.1247 0.8714 0.100 Uiso 1 1 calc R
C53 C 1.1044(4) -0.0667(2) 1.0245(3) 0.051(2) Uani 1 1 d .
H53A H 1.0969 -0.0354 1.0425 0.077 Uiso 1 1 calc R
H53B H 1.1590 -0.0708 1.0194 0.077 Uiso 1 1 calc R
H53C H 1.0904 -0.0895 1.0589 0.077 Uiso 1 1 calc R
C54 C 0.7772(4) -0.0456(2) 0.8169(4) 0.0449(18) Uani 1 1 d .
H54 H 0.8071 -0.0428 0.7759 0.054 Uiso 1 1 calc R
C55 C 0.7247(4) -0.0886(3) 0.8036(4) 0.074(3) Uani 1 1 d .
H55A H 0.7570 -0.1164 0.8050 0.111 Uiso 1 1 calc R
H55B H 0.6916 -0.0861 0.7560 0.111 Uiso 1 1 calc R
H55C H 0.6920 -0.0906 0.8414 0.111 Uiso 1 1 calc R
C56 C 0.7272(5) -0.0021(3) 0.8179(4) 0.079(3) Uani 1 1 d .
H56A H 0.6944 -0.0053 0.8554 0.118 Uiso 1 1 calc R
H56B H 0.6942 0.0018 0.7705 0.118 Uiso 1 1 calc R
H56C H 0.7609 0.0250 0.8285 0.118 Uiso 1 1 calc R
C57 C 0.4145(5) 0.6843(3) 0.2788(4) 0.075(3) Uani 1 1 d .
H57A H 0.4701 0.6918 0.2806 0.090 Uiso 1 1 calc R
H57B H 0.4081 0.6503 0.2743 0.090 Uiso 1 1 calc R
C58 C 0.3872(4) 0.7010(3) 0.3464(4) 0.068(2) Uani 1 1 d .
H58A H 0.3792 0.6747 0.3783 0.081 Uiso 1 1 calc R
H58B H 0.4255 0.7226 0.3737 0.081 Uiso 1 1 calc R
C59 C 0.3118(5) 0.7253(3) 0.3197(5) 0.075(3) Uani 1 1 d .
H59A H 0.3038 0.7517 0.3515 0.090 Uiso 1 1 calc R
H59B H 0.2672 0.7038 0.3166 0.090 Uiso 1 1 calc R
C60 C 0.3230(5) 0.7417(3) 0.2456(4) 0.075(3) Uani 1 1 d .
H60A H 0.2722 0.7454 0.2135 0.090 Uiso 1 1 calc R
H60B H 0.3505 0.7719 0.2490 0.090 Uiso 1 1 calc R
C61 C 0.3034(5) 0.6090(3) 0.1269(5) 0.082(3) Uani 1 1 d .
H61A H 0.2589 0.6266 0.1397 0.098 Uiso 1 1 calc R
H61B H 0.3347 0.5970 0.1721 0.098 Uiso 1 1 calc R
C62 C 0.2758(5) 0.5709(3) 0.0783(6) 0.101(3) Uani 1 1 d .
H62A H 0.2266 0.5791 0.0463 0.121 Uiso 1 1 calc R
H62B H 0.2675 0.5426 0.1059 0.121 Uiso 1 1 calc R
C63 C 0.3398(5) 0.5644(3) 0.0358(5) 0.084(3) Uani 1 1 d .
H63A H 0.3211 0.5490 -0.0111 0.101 Uiso 1 1 calc R
H63B H 0.3828 0.5460 0.0633 0.101 Uiso 1 1 calc R
C64 C 0.3646(5) 0.6135(3) 0.0251(5) 0.086(3) Uani 1 1 d .
H64A H 0.4205 0.6149 0.0212 0.103 Uiso 1 1 calc R
H64B H 0.3339 0.6270 -0.0192 0.103 Uiso 1 1 calc R
C65 C 0.5526(4) 0.6978(3) 0.1501(5) 0.066(2) Uani 1 1 d .
H65A H 0.5476 0.6652 0.1648 0.079 Uiso 1 1 calc R
H65B H 0.5629 0.7173 0.1943 0.079 Uiso 1 1 calc R
C66 C 0.6171(5) 0.7030(3) 0.1058(5) 0.090(3) Uani 1 1 d .
H66A H 0.6635 0.7174 0.1351 0.108 Uiso 1 1 calc R
H66B H 0.6320 0.6725 0.0883 0.108 Uiso 1 1 calc R
C67 C 0.5845(6) 0.7338(3) 0.0428(5) 0.088(3) Uani 1 1 d .
H67A H 0.5942 0.7669 0.0548 0.106 Uiso 1 1 calc R
H67B H 0.6067 0.7261 -0.0011 0.106 Uiso 1 1 calc R
C68 C 0.4997(6) 0.7227(3) 0.0331(5) 0.099(3) Uani 1 1 d .
H68A H 0.4685 0.7493 0.0113 0.118 Uiso 1 1 calc R
H68B H 0.4878 0.6955 0.0010 0.118 Uiso 1 1 calc R
C69 C 0.2363(5) 0.7307(3) 0.0217(5) 0.088(3) Uani 1 1 d .
H69A H 0.2139 0.7043 0.0449 0.106 Uiso 1 1 calc R
H69B H 0.2403 0.7223 -0.0288 0.106 Uiso 1 1 calc R
C70 C 0.1873(6) 0.7738(4) 0.0239(7) 0.129(4) Uani 1 1 d .
H70A H 0.1536 0.7788 -0.0235 0.155 Uiso 1 1 calc R
H70B H 0.1540 0.7709 0.0617 0.155 Uiso 1 1 calc R
C71 C 0.2411(7) 0.8123(4) 0.0405(6) 0.113(4) Uani 1 1 d .
H71A H 0.2410 0.8318 -0.0030 0.135 Uiso 1 1 calc R
H71B H 0.2258 0.8317 0.0795 0.135 Uiso 1 1 calc R
C72 C 0.3167(6) 0.7927(3) 0.0636(5) 0.096(3) Uani 1 1 d .
H72A H 0.3375 0.8029 0.1135 0.115 Uiso 1 1 calc R
H72B H 0.3528 0.8032 0.0312 0.115 Uiso 1 1 calc R
C73 C 0.6832(8) 0.1356(4) 0.4842(6) 0.166(5) Uani 1 1 d DU
H73A H 0.6572 0.1596 0.5096 0.199 Uiso 1 1 calc R
H73B H 0.7398 0.1366 0.5022 0.199 Uiso 1 1 calc R
C74 C 0.6510(8) 0.0893(5) 0.4941(8) 0.182(5) Uani 1 1 d DU
H74A H 0.6647 0.0786 0.5449 0.218 Uiso 1 1 calc R
H74B H 0.5938 0.0887 0.4794 0.218 Uiso 1 1 calc R
C75 C 0.6870(8) 0.0640(4) 0.4491(7) 0.163(5) Uani 1 1 d DU
H75A H 0.6563 0.0360 0.4324 0.196 Uiso 1 1 calc R
H75B H 0.7394 0.0544 0.4732 0.196 Uiso 1 1 calc R
C76 C 0.6921(8) 0.0953(4) 0.3882(7) 0.182(5) Uani 1 1 d DU
H76A H 0.6574 0.0846 0.3439 0.219 Uiso 1 1 calc R
H76B H 0.7460 0.0965 0.3782 0.219 Uiso 1 1 calc R
C77 C 0.7094(7) 0.1526(3) 0.2336(6) 0.129(4) Uani 1 1 d .
H77A H 0.6656 0.1303 0.2268 0.155 Uiso 1 1 calc R
H77B H 0.7552 0.1374 0.2626 0.155 Uiso 1 1 calc R
C78 C 0.7274(9) 0.1677(5) 0.1622(7) 0.182(7) Uani 1 1 d .
H78A H 0.7842 0.1717 0.1644 0.218 Uiso 1 1 calc R
H78B H 0.7083 0.1448 0.1240 0.218 Uiso 1 1 calc R
C79 C 0.6880(10) 0.2110(5) 0.1477(6) 0.194(8) Uani 1 1 d .
H79A H 0.6330 0.2065 0.1252 0.233 Uiso 1 1 calc R
H79B H 0.7141 0.2309 0.1160 0.233 Uiso 1 1 calc R
C80 C 0.6943(7) 0.2303(3) 0.2204(6) 0.126(4) Uani 1 1 d .
H80A H 0.7446 0.2465 0.2338 0.151 Uiso 1 1 calc R
H80B H 0.6519 0.2529 0.2222 0.151 Uiso 1 1 calc R
C81 C 0.7011(6) 0.2943(3) 0.3798(6) 0.116(4) Uani 1 1 d .
H81A H 0.6521 0.3057 0.3508 0.139 Uiso 1 1 calc R
H81B H 0.7398 0.2902 0.3470 0.139 Uiso 1 1 calc R
C82 C 0.7300(7) 0.3275(3) 0.4374(6) 0.128(4) Uani 1 1 d .
H82A H 0.7828 0.3382 0.4323 0.153 Uiso 1 1 calc R
H82B H 0.6953 0.3547 0.4344 0.153 Uiso 1 1 calc R
C83 C 0.7319(8) 0.3052(4) 0.5028(6) 0.164(6) Uani 1 1 d .
H83A H 0.7005 0.3225 0.5334 0.197 Uiso 1 1 calc R
H83B H 0.7860 0.3034 0.5290 0.197 Uiso 1 1 calc R
C84 C 0.7000(7) 0.2582(4) 0.4884(5) 0.143(5) Uani 1 1 d .
H84A H 0.7369 0.2349 0.5130 0.172 Uiso 1 1 calc R
H84B H 0.6502 0.2551 0.5070 0.172 Uiso 1 1 calc R
C85 C 0.4979(5) 0.1988(4) 0.2565(6) 0.108(3) Uani 1 1 d U
H85A H 0.5239 0.1749 0.2309 0.129 Uiso 1 1 calc R
H85B H 0.4985 0.2285 0.2302 0.129 Uiso 1 1 calc R
C86 C 0.4178(7) 0.1849(4) 0.2604(8) 0.142(4) Uani 1 1 d U
H86A H 0.4113 0.1511 0.2528 0.170 Uiso 1 1 calc R
H86B H 0.3808 0.2012 0.2229 0.170 Uiso 1 1 calc R
C87 C 0.4042(7) 0.1980(5) 0.3340(8) 0.164(6) Uani 1 1 d U
H87A H 0.3760 0.2278 0.3328 0.196 Uiso 1 1 calc R
H87B H 0.3736 0.1739 0.3543 0.196 Uiso 1 1 calc R
C88 C 0.4817(6) 0.2020(4) 0.3771(6) 0.126(4) Uani 1 1 d U
H88A H 0.4852 0.2305 0.4068 0.151 Uiso 1 1 calc R
H88B H 0.4923 0.1752 0.4101 0.151 Uiso 1 1 calc R
Cl1 Cl 0.58151(12) 0.77113(6) 0.34378(11) 0.0698(6) Uani 1 1 d .
Cl2 Cl 0.40634(11) 0.84221(7) 0.35951(12) 0.0723(6) Uani 1 1 d .
Cl3 Cl 0.59310(11) 0.86722(6) 0.47800(9) 0.0596(5) Uani 1 1 d .
Cl4 Cl 0.86705(14) 0.21011(7) 0.64973(11) 0.0830(8) Uani 1 1 d .
Cl5 Cl 1.06875(12) 0.17022(8) 0.65018(12) 0.0854(8) Uani 1 1 d .
Cl6 Cl 0.90360(11) 0.11076(6) 0.53575(9) 0.0597(6) Uani 1 1 d .
Li1 Li 0.3809(8) 0.7005(4) 0.1194(7) 0.066(4) Uani 1 1 d .
Li2 Li 0.6482(8) 0.1969(5) 0.3585(7) 0.069(4) Uani 1 1 d .
N1 N 0.5587(3) 1.05253(19) 0.1929(3) 0.0449(15) Uani 1 1 d .
N2 N 0.9443(3) -0.05965(17) 0.8201(3) 0.0370(14) Uani 1 1 d .
O1 O 0.3495(3) 0.63794(18) 0.0900(3) 0.0735(16) Uani 1 1 d .
O2 O 0.4826(3) 0.71304(19) 0.1031(3) 0.0736(16) Uani 1 1 d .
O3 O 0.3683(3) 0.70695(17) 0.2181(3) 0.0658(15) Uani 1 1 d .
O4 O 0.6879(3) 0.25110(19) 0.4132(3) 0.0731(16) Uani 1 1 d .
O5 O 0.6674(4) 0.1417(2) 0.4107(3) 0.106(2) Uani 1 1 d D
O6 O 0.6889(3) 0.1934(2) 0.2696(3) 0.0736(16) Uani 1 1 d .
O7 O 0.3101(3) 0.74309(18) 0.0612(3) 0.0723(16) Uani 1 1 d .
O8 O 0.5369(3) 0.2036(2) 0.3298(3) 0.0866(18) Uani 1 1 d .
Sc1 Sc 0.54086(7) 0.84953(4) 0.35502(7) 0.0423(4) Uani 1 1 d .
Sc2 Sc 0.94216(7) 0.14120(4) 0.65447(6) 0.0366(3) Uani 1 1 d .

loop_
_atom_site_aniso_label
_atom_site_aniso_U_11
_atom_site_aniso_U_22
_atom_site_aniso_U_33
_atom_site_aniso_U_23
_atom_site_aniso_U_13
_atom_site_aniso_U_12
C1 0.044(4) 0.030(4) 0.024(4) -0.001(3) 0.007(3) 0.005(3)
C2 0.035(4) 0.033(4) 0.054(5) -0.001(4) 0.011(4) -0.006(3)
C3 0.059(5) 0.031(4) 0.063(5) 0.005(4) 0.026(4) 0.011(4)
C4 0.076(6) 0.030(4) 0.041(5) -0.012(3) 0.007(4) 0.008(4)
C5 0.053(5) 0.041(4) 0.032(4) -0.006(3) -0.001(4) 0.007(4)
C6 0.049(5) 0.042(5) 0.087(6) 0.008(4) 0.001(4) -0.004(4)
C7 0.064(6) 0.052(5) 0.141(9) 0.006(5) 0.055(6) 0.011(4)
C8 0.148(9) 0.050(5) 0.050(5) -0.006(4) 0.018(5) 0.011(5)
C9 0.070(5) 0.060(5) 0.045(5) -0.004(4) -0.007(4) 0.006(4)
C10 0.043(4) 0.036(4) 0.025(4) -0.005(3) 0.010(3) 0.005(3)
C11 0.068(5) 0.038(4) 0.039(5) 0.008(4) 0.013(4) -0.001(4)
C12 0.070(5) 0.057(5) 0.045(5) 0.004(4) 0.020(4) 0.015(4)
C13 0.091(6) 0.040(5) 0.049(5) 0.005(4) 0.023(5) 0.031(4)
C14 0.083(6) 0.048(5) 0.042(5) 0.014(4) 0.029(4) 0.026(4)
C15 0.041(4) 0.044(4) 0.025(4) 0.002(3) 0.006(3) 0.018(3)
C16 0.036(4) 0.038(4) 0.027(4) 0.000(3) 0.004(3) 0.010(3)
C17 0.041(4) 0.044(4) 0.036(5) 0.001(3) 0.003(4) 0.005(3)
C18 0.043(5) 0.094(6) 0.054(5) 0.028(5) 0.018(4) 0.013(4)
C19 0.058(6) 0.119(8) 0.062(6) 0.045(5) 0.023(5) 0.024(5)
C20 0.065(6) 0.082(6) 0.058(6) 0.013(5) 0.030(5) 0.009(5)
C21 0.041(5) 0.064(5) 0.059(6) 0.008(4) 0.015(4) 0.010(4)
C22 0.041(4) 0.050(5) 0.037(5) 0.005(4) 0.011(4) 0.009(4)
C23 0.061(6) 0.176(11) 0.075(7) 0.083(7) 0.035(5) 0.063(7)
C24 0.034(6) 0.146(11) 0.277(17) 0.004(11) 0.020(8) -0.018(6)
C25 0.085(8) 0.191(13) 0.157(11) -0.061(10) -0.021(7) 0.068(9)
C26 0.045(5) 0.073(6) 0.053(5) 0.007(4) 0.007(4) 0.019(4)
C27 0.067(6) 0.091(7) 0.080(7) 0.000(5) -0.007(5) 0.005(5)
C28 0.047(5) 0.073(6) 0.096(7) 0.028(5) 0.016(5) 0.016(4)
C29 0.041(4) 0.029(4) 0.032(4) -0.001(3) 0.011(3) 0.004(3)
C30 0.035(4) 0.032(4) 0.032(4) 0.006(3) 0.009(3) 0.003(3)
C31 0.045(4) 0.035(4) 0.024(4) 0.001(3) 0.005(3) 0.007(3)
C32 0.037(4) 0.045(4) 0.040(4) 0.002(4) 0.015(3) 0.010(3)
C33 0.044(4) 0.033(4) 0.035(4) 0.001(3) 0.013(3) 0.004(3)
C34 0.043(4) 0.043(4) 0.043(4) 0.005(3) 0.003(3) 0.002(3)
C35 0.078(5) 0.048(5) 0.039(5) -0.012(4) 0.011(4) 0.009(4)
C36 0.047(5) 0.058(5) 0.072(6) -0.001(4) 0.022(4) 0.009(4)
C37 0.047(5) 0.055(5) 0.059(5) -0.001(4) 0.004(4) -0.010(4)
C38 0.033(4) 0.028(4) 0.034(4) 0.003(3) 0.004(3) 0.000(3)
C39 0.055(5) 0.035(4) 0.047(5) 0.011(3) 0.018(4) 0.011(3)
C40 0.055(5) 0.042(4) 0.037(4) 0.002(4) 0.024(4) 0.012(4)
C41 0.060(5) 0.038(4) 0.034(4) -0.008(3) 0.011(4) 0.007(4)
C42 0.050(4) 0.026(4) 0.036(4) 0.000(3) 0.006(4) 0.001(3)
C43 0.031(4) 0.035(4) 0.022(4) 0.002(3) 0.002(3) -0.002(3)
C44 0.030(4) 0.036(4) 0.037(4) 0.000(3) 0.005(3) 0.004(3)
C45 0.047(4) 0.024(4) 0.038(4) 0.002(3) 0.011(4) -0.002(3)
C46 0.041(4) 0.036(4) 0.034(4) 0.006(3) 0.008(3) 0.005(3)
C47 0.043(5) 0.059(5) 0.040(5) 0.011(4) 0.008(4) 0.003(4)
C48 0.048(5) 0.070(6) 0.046(5) 0.010(4) 0.022(4) -0.004(4)
C49 0.038(4) 0.061(5) 0.046(5) 0.005(4) 0.013(4) -0.001(4)
C50 0.041(4) 0.040(4) 0.042(5) -0.001(3) 0.012(4) -0.002(3)
C51 0.038(4) 0.047(4) 0.039(4) 0.008(3) 0.009(3) 0.004(3)
C52 0.050(5) 0.071(6) 0.075(6) -0.009(5) -0.001(4) 0.017(4)
C53 0.043(4) 0.063(5) 0.045(5) 0.008(4) 0.000(4) -0.006(4)
C54 0.040(4) 0.049(5) 0.045(5) 0.002(4) 0.006(4) 0.000(4)
C55 0.071(6) 0.072(6) 0.071(6) 0.000(5) -0.012(5) -0.011(5)
C56 0.085(6) 0.084(6) 0.062(6) -0.007(5) -0.003(5) 0.032(5)
C57 0.067(6) 0.086(7) 0.071(6) 0.002(5) 0.004(5) 0.017(5)
C58 0.062(6) 0.086(6) 0.057(6) -0.001(5) 0.017(5) 0.002(5)
C59 0.074(6) 0.072(6) 0.084(7) -0.003(5) 0.030(5) 0.011(5)
C60 0.085(7) 0.070(6) 0.068(6) -0.008(5) 0.009(5) 0.025(5)
C61 0.093(7) 0.076(7) 0.075(7) 0.007(6) 0.010(6) -0.009(6)
C62 0.085(7) 0.061(6) 0.146(10) 0.013(7) -0.012(7) 0.017(6)
C63 0.059(6) 0.074(7) 0.107(8) -0.028(6) -0.025(6) 0.021(5)
C64 0.091(7) 0.099(8) 0.073(7) -0.016(6) 0.025(5) -0.016(6)
C65 0.057(6) 0.050(5) 0.092(7) -0.002(5) 0.017(5) -0.003(4)
C66 0.072(7) 0.106(8) 0.097(8) -0.045(7) 0.031(6) -0.035(6)
C67 0.119(9) 0.083(7) 0.075(7) -0.029(6) 0.054(6) -0.022(6)
C68 0.118(9) 0.126(9) 0.055(7) -0.015(6) 0.025(6) 0.002(7)
C69 0.075(7) 0.091(7) 0.089(7) 0.001(6) -0.016(6) -0.013(6)
C70 0.085(8) 0.123(10) 0.167(12) 0.001(9) -0.017(8) 0.026(8)
C71 0.134(10) 0.089(8) 0.107(9) -0.013(7) -0.004(8) 0.033(8)
C72 0.110(9) 0.059(6) 0.106(8) 0.013(6) -0.017(7) -0.015(6)
C73 0.212(9) 0.133(7) 0.150(8) -0.015(7) 0.024(7) -0.025(7)
C74 0.204(9) 0.164(8) 0.198(8) 0.021(7) 0.094(7) -0.022(7)
C75 0.223(9) 0.116(7) 0.157(8) 0.010(6) 0.050(7) 0.009(7)
C76 0.229(9) 0.168(9) 0.157(8) 0.003(7) 0.053(7) -0.005(8)
C77 0.207(13) 0.077(8) 0.120(10) -0.014(7) 0.073(9) -0.003(8)
C78 0.31(2) 0.134(12) 0.137(13) -0.026(10) 0.137(13) -0.017(13)
C79 0.40(3) 0.117(11) 0.078(10) -0.025(9) 0.087(12) -0.017(14)
C80 0.233(14) 0.049(6) 0.103(9) 0.016(6) 0.046(9) -0.016(7)
C81 0.173(11) 0.052(6) 0.108(9) 0.003(6) -0.022(8) 0.009(7)
C82 0.210(13) 0.068(7) 0.094(9) -0.029(7) -0.006(9) -0.001(8)
C83 0.262(17) 0.155(12) 0.090(10) -0.030(9) 0.072(10) -0.124(12)
C84 0.194(12) 0.172(12) 0.075(8) -0.036(8) 0.056(8) -0.118(10)
C85 0.071(6) 0.127(9) 0.115(9) -0.004(7) -0.016(6) 0.001(6)
C86 0.087(7) 0.094(8) 0.234(12) 0.029(10) -0.006(9) -0.016(7)
C87 0.068(7) 0.187(13) 0.243(15) 0.042(12) 0.049(9) -0.018(8)
C88 0.099(8) 0.136(9) 0.156(10) 0.055(8) 0.060(8) 0.000(7)
Cl1 0.0911(16) 0.0407(11) 0.0776(15) -0.0021(11) 0.0141(12) 0.0055(11)
Cl2 0.0501(12) 0.0715(14) 0.0959(17) -0.0008(12) 0.0133(12) -0.0139(10)
Cl3 0.0705(13) 0.0655(13) 0.0412(11) -0.0021(10) 0.0044(10) -0.0005(10)
Cl4 0.130(2) 0.0579(14) 0.0638(15) 0.0143(11) 0.0253(14) 0.0493(13)
Cl5 0.0627(14) 0.1064(19) 0.0831(17) 0.0400(14) 0.0006(12) -0.0320(13)
Cl6 0.0868(15) 0.0581(12) 0.0334(11) -0.0031(9) 0.0077(10) 0.0001(11)
Li1 0.067(9) 0.066(9) 0.062(9) 0.000(7) 0.003(7) 0.005(7)
Li2 0.065(9) 0.086(11) 0.056(9) -0.003(8) 0.013(7) -0.002(8)
N1 0.055(4) 0.048(4) 0.035(4) 0.009(3) 0.015(3) 0.008(3)
N2 0.043(3) 0.036(3) 0.033(3) 0.005(3) 0.010(3) 0.006(3)
O1 0.104(4) 0.060(4) 0.063(4) -0.012(3) 0.032(3) -0.013(3)
O2 0.072(4) 0.095(4) 0.057(4) -0.016(3) 0.022(3) -0.015(3)
O3 0.069(4) 0.080(4) 0.047(3) -0.008(3) 0.004(3) 0.032(3)
O4 0.096(4) 0.076(4) 0.046(4) -0.012(3) 0.007(3) -0.014(3)
O5 0.187(7) 0.073(4) 0.055(4) 0.020(4) 0.008(4) 0.019(4)
O6 0.097(4) 0.064(4) 0.060(4) -0.005(3) 0.013(3) -0.009(3)
O7 0.074(4) 0.056(4) 0.078(4) -0.002(3) -0.012(3) -0.004(3)
O8 0.066(4) 0.109(5) 0.082(5) 0.015(4) 0.007(4) -0.011(4)
Sc1 0.0466(8) 0.0344(8) 0.0449(9) 0.0002(6) 0.0042(7) -0.0009(6)
Sc2 0.0441(8) 0.0305(7) 0.0348(8) 0.0030(6) 0.0050(6) 0.0041(6)

loop_
_atom_type_symbol
_atom_type_description
_atom_type_scat_dispersion_real
_atom_type_scat_dispersion_imag
_atom_type_scat_source
C C 0.0033 0.0016 'International Tables Vol C Tables 4.2.6.8 and 6.1.1.4'
H H 0.0000 0.0000 'International Tables Vol C Tables 4.2.6.8 and 6.1.1.4'
Li Li -0.0003 0.0001 'International Tables Vol C Tables 4.2.6.8 and 6.1.1.4'
N N 0.0061 0.0033 'International Tables Vol C Tables 4.2.6.8 and 6.1.1.4'
O O 0.0106 0.0060 'International Tables Vol C Tables 4.2.6.8 and 6.1.1.4'
Cl Cl 0.1484 0.1585 'International Tables Vol C Tables 4.2.6.8 and 6.1.1.4'
Sc Sc 0.2519 0.3716 'International Tables Vol C Tables 4.2.6.8 and 6.1.1.4'

loop_
_geom_angle_atom_site_label_1
_geom_angle_atom_site_label_2
_geom_angle_atom_site_label_3
_geom_angle
C2 C1 C5 108.9(6)
C2 C1 C10 125.5(5)
C5 C1 C10 124.7(5)
C2 C1 Sc1 74.1(3)
C5 C1 Sc1 74.4(4)
C10 C1 Sc1 126.4(4)
C3 C2 C1 107.0(6)
C3 C2 C6 127.4(6)
C1 C2 C6 125.6(6)
C3 C2 Sc1 71.3(4)
C1 C2 Sc1 73.0(3)
C6 C2 Sc1 122.9(5)
C4 C3 C2 108.7(6)
C4 C3 C7 126.3(7)
C2 C3 C7 124.8(7)
C4 C3 Sc1 74.1(4)
C2 C3 Sc1 75.6(4)
C7 C3 Sc1 119.9(5)
C3 C4 C5 108.5(6)
C3 C4 C8 126.5(7)
C5 C4 C8 124.9(7)
C3 C4 Sc1 72.6(4)
C5 C4 Sc1 75.3(4)
C8 C4 Sc1 120.8(5)
C4 C5 C1 106.9(6)
C4 C5 C9 128.0(6)
C1 C5 C9 125.1(6)
C4 C5 Sc1 71.7(4)
C1 C5 Sc1 72.6(3)
C9 C5 Sc1 122.4(5)
C2 C6 H6A 109.5
C2 C6 H6B 109.5
H6A C6 H6B 109.5
C2 C6 H6C 109.5
H6A C6 H6C 109.5
H6B C6 H6C 109.5
C3 C7 H7A 109.5
C3 C7 H7B 109.5
H7A C7 H7B 109.5
C3 C7 H7C 109.5
H7A C7 H7C 109.5
H7B C7 H7C 109.5
C4 C8 H8A 109.5
C4 C8 H8B 109.5
H8A C8 H8B 109.5
C4 C8 H8C 109.5
H8A C8 H8C 109.5
H8B C8 H8C 109.5
C5 C9 H9A 109.5
C5 C9 H9B 109.5
H9A C9 H9B 109.5
C5 C9 H9C 109.5
H9A C9 H9C 109.5
H9B C9 H9C 109.5
C11 C10 C15 118.3(6)
C11 C10 C1 120.7(6)
C15 C10 C1 121.0(6)
C10 C11 C12 120.7(6)
C10 C11 H11 119.6
C12 C11 H11 119.6
C13 C12 C11 119.8(7)
C13 C12 H12 120.1
C11 C12 H12 120.1
C14 C13 C12 120.3(7)
C14 C13 H13 119.8
C12 C13 H13 119.8
C13 C14 C15 120.0(7)
C13 C14 H14 120.0
C15 C14 H14 120.0
C14 C15 C10 120.7(6)
C14 C15 C16 118.0(6)
C10 C15 C16 121.2(6)
N1 C16 C15 122.6(6)
N1 C16 H16 118.7
C15 C16 H16 118.7
C18 C17 C22 120.6(7)
C18 C17 N1 118.0(6)
C22 C17 N1 121.1(6)
C19 C18 C17 118.9(7)
C19 C18 C23 120.4(7)
C17 C18 C23 120.6(7)
C20 C19 C18 120.9(7)
C20 C19 H19 119.5
C18 C19 H19 119.5
C21 C20 C19 120.4(7)
C21 C20 H20 119.8
C19 C20 H20 119.8
C20 C21 C22 120.6(7)
C20 C21 H21 119.7
C22 C21 H21 119.7
C21 C22 C17 118.5(6)
C21 C22 C26 118.5(6)
C17 C22 C26 122.9(6)
C25 C23 C18 111.0(9)
C25 C23 C24 107.3(8)
C18 C23 C24 113.3(9)
C25 C23 H23 108.4
C18 C23 H23 108.4
C24 C23 H23 108.4
C23 C24 H24A 109.5
C23 C24 H24B 109.5
H24A C24 H24B 109.5
C23 C24 H24C 109.5
H24A C24 H24C 109.5
H24B C24 H24C 109.5
C23 C25 H25A 109.5
C23 C25 H25B 109.5
H25A C25 H25B 109.5
C23 C25 H25C 109.5
H25A C25 H25C 109.5
H25B C25 H25C 109.5
C28 C26 C22 111.6(6)
C28 C26 C27 109.5(6)
C22 C26 C27 112.3(6)
C28 C26 H26 107.7
C22 C26 H26 107.7
C27 C26 H26 107.7
C26 C27 H27A 109.5
C26 C27 H27B 109.5
H27A C27 H27B 109.5
C26 C27 H27C 109.5
H27A C27 H27C 109.5
H27B C27 H27C 109.5
C26 C28 H28A 109.5
C26 C28 H28B 109.5
H28A C28 H28B 109.5
C26 C28 H28C 109.5
H28A C28 H28C 109.5
H28B C28 H28C 109.5
C33 C29 C30 107.6(5)
C33 C29 C38 126.7(6)
C30 C29 C38 124.8(5)
C33 C29 Sc2 73.9(3)
C30 C29 Sc2 72.9(3)
C38 C29 Sc2 127.2(4)
C31 C30 C29 108.3(5)
C31 C30 C34 126.5(6)
C29 C30 C34 124.9(5)
C31 C30 Sc2 73.3(3)
C29 C30 Sc2 73.9(3)
C34 C30 Sc2 123.5(4)
C30 C31 C32 107.7(5)
C30 C31 C35 125.8(6)
C32 C31 C35 126.5(6)
C30 C31 Sc2 73.4(3)
C32 C31 Sc2 73.8(3)
C35 C31 Sc2 119.5(4)
C33 C32 C31 108.1(6)
C33 C32 C36 125.4(6)
C31 C32 C36 126.3(6)
C33 C32 Sc2 74.0(4)
C31 C32 Sc2 72.9(4)
C36 C32 Sc2 122.7(4)
C32 C33 C29 108.3(6)
C32 C33 C37 127.3(6)
C29 C33 C37 124.4(6)
C32 C33 Sc2 73.0(4)
C29 C33 Sc2 73.1(3)
C37 C33 Sc2 120.9(4)
C30 C34 H34A 109.5
C30 C34 H34B 109.5
H34A C34 H34B 109.5
C30 C34 H34C 109.5
H34A C34 H34C 109.5
H34B C34 H34C 109.5
C31 C35 H35A 109.5
C31 C35 H35B 109.5
H35A C35 H35B 109.5
C31 C35 H35C 109.5
H35A C35 H35C 109.5
H35B C35 H35C 109.5
C32 C36 H36A 109.5
C32 C36 H36B 109.5
H36A C36 H36B 109.5
C32 C36 H36C 109.5
H36A C36 H36C 109.5
H36B C36 H36C 109.5
C33 C37 H37A 109.5
C33 C37 H37B 109.5
H37A C37 H37B 109.5
C33 C37 H37C 109.5
H37A C37 H37C 109.5
H37B C37 H37C 109.5
C39 C38 C43 117.7(6)
C39 C38 C29 123.4(5)
C43 C38 C29 118.9(6)
C40 C39 C38 121.4(6)
C40 C39 H39 119.3
C38 C39 H39 119.3
C41 C40 C39 120.6(6)
C41 C40 H40 119.7
C39 C40 H40 119.7
C40 C41 C42 119.9(6)
C40 C41 H41 120.1
C42 C41 H41 120.1
C41 C42 C43 120.8(6)
C41 C42 H42 119.6
C43 C42 H42 119.6
C42 C43 C38 119.5(6)
C42 C43 C44 120.3(6)
C38 C43 C44 120.2(6)
N2 C44 C43 122.7(6)
N2 C44 H44 118.7
C43 C44 H44 118.7
C50 C45 C46 120.8(6)
C50 C45 N2 120.3(6)
C46 C45 N2 118.7(6)
C47 C46 C45 118.1(6)
C47 C46 C51 122.2(6)
C45 C46 C51 119.7(6)
C48 C47 C46 121.9(6)
C48 C47 H47 119.1
C46 C47 H47 119.1
C47 C48 C49 119.9(7)
C47 C48 H48 120.1
C49 C48 H48 120.1
C48 C49 C50 121.0(6)
C48 C49 H49 119.5
C50 C49 H49 119.5
C49 C50 C45 118.3(6)
C49 C50 C54 119.6(6)
C45 C50 C54 122.0(6)
C46 C51 C53 113.3(6)
C46 C51 C52 110.7(5)
C53 C51 C52 109.5(5)
C46 C51 H51 107.7
C53 C51 H51 107.7
C52 C51 H51 107.7
C51 C52 H52A 109.5
C51 C52 H52B 109.5
H52A C52 H52B 109.5
C51 C52 H52C 109.5
H52A C52 H52C 109.5
H52B C52 H52C 109.5
C51 C53 H53A 109.5
C51 C53 H53B 109.5
H53A C53 H53B 109.5
C51 C53 H53C 109.5
H53A C53 H53C 109.5
H53B C53 H53C 109.5
C50 C54 C56 112.5(6)
C50 C54 C55 109.5(6)
C56 C54 C55 109.8(6)
C50 C54 H54 108.3
C56 C54 H54 108.3
C55 C54 H54 108.3
C54 C55 H55A 109.5
C54 C55 H55B 109.5
H55A C55 H55B 109.5
C54 C55 H55C 109.5
H55A C55 H55C 109.5
H55B C55 H55C 109.5
C54 C56 H56A 109.5
C54 C56 H56B 109.5
H56A C56 H56B 109.5
C54 C56 H56C 109.5
H56A C56 H56C 109.5
H56B C56 H56C 109.5
O3 C57 C58 107.7(6)
O3 C57 H57A 110.2
C58 C57 H57A 110.2
O3 C57 H57B 110.2
C58 C57 H57B 110.2
H57A C57 H57B 108.5
C59 C58 C57 104.6(6)
C59 C58 H58A 110.8
C57 C58 H58A 110.8
C59 C58 H58B 110.8
C57 C58 H58B 110.8
H58A C58 H58B 108.9
C58 C59 C60 102.3(7)
C58 C59 H59A 111.3
C60 C59 H59A 111.3
C58 C59 H59B 111.3
C60 C59 H59B 111.3
H59A C59 H59B 109.2
O3 C60 C59 105.8(6)
O3 C60 H60A 110.6
C59 C60 H60A 110.6
O3 C60 H60B 110.6
C59 C60 H60B 110.6
H60A C60 H60B 108.7
O1 C61 C62 107.4(8)
O1 C61 H61A 110.2
C62 C61 H61A 110.2
O1 C61 H61B 110.2
C62 C61 H61B 110.2
H61A C61 H61B 108.5
C61 C62 C63 103.2(8)
C61 C62 H62A 111.1
C63 C62 H62A 111.1
C61 C62 H62B 111.1
C63 C62 H62B 111.1
H62A C62 H62B 109.1
C62 C63 C64 102.1(7)
C62 C63 H63A 111.3
C64 C63 H63A 111.3
C62 C63 H63B 111.3
C64 C63 H63B 111.3
H63A C63 H63B 109.2
O1 C64 C63 104.4(7)
O1 C64 H64A 110.9
C63 C64 H64A 110.9
O1 C64 H64B 110.9
C63 C64 H64B 110.9
H64A C64 H64B 108.9
O2 C65 C66 105.4(7)
O2 C65 H65A 110.7
C66 C65 H65A 110.7
O2 C65 H65B 110.7
C66 C65 H65B 110.7
H65A C65 H65B 108.8
C67 C66 C65 105.5(8)
C67 C66 H66A 110.6
C65 C66 H66A 110.6
C67 C66 H66B 110.6
C65 C66 H66B 110.6
H66A C66 H66B 108.8
C68 C67 C66 101.9(8)
C68 C67 H67A 111.4
C66 C67 H67A 111.4
C68 C67 H67B 111.4
C66 C67 H67B 111.4
H67A C67 H67B 109.3
O2 C68 C67 106.5(7)
O2 C68 H68A 110.4
C67 C68 H68A 110.4
O2 C68 H68B 110.4
C67 C68 H68B 110.4
H68A C68 H68B 108.6
O7 C69 C70 104.2(7)
O7 C69 H69A 110.9
C70 C69 H69A 110.9
O7 C69 H69B 110.9
C70 C69 H69B 110.9
H69A C69 H69B 108.9
C71 C70 C69 106.7(9)
C71 C70 H70A 110.4
C69 C70 H70A 110.4
C71 C70 H70B 110.4
C69 C70 H70B 110.4
H70A C70 H70B 108.6
C72 C71 C70 106.9(9)
C72 C71 H71A 110.3
C70 C71 H71A 110.3
C72 C71 H71B 110.3
C70 C71 H71B 110.3
H71A C71 H71B 108.6
C71 C72 O7 108.6(8)
C71 C72 H72A 110.0
O7 C72 H72A 110.0
C71 C72 H72B 110.0
O7 C72 H72B 110.0
H72A C72 H72B 108.4
O5 C73 C74 103.0(10)
O5 C73 H73A 111.2
C74 C73 H73A 111.2
O5 C73 H73B 111.2
C74 C73 H73B 111.2
H73A C73 H73B 109.1
C75 C74 C73 100.9(12)
C75 C74 H74A 111.6
C73 C74 H74A 111.6
C75 C74 H74B 111.6
C73 C74 H74B 111.6
H74A C74 H74B 109.4
C74 C75 C76 104.1(12)
C74 C75 H75A 110.9
C76 C75 H75A 110.9
C74 C75 H75B 110.9
C76 C75 H75B 110.9
H75A C75 H75B 108.9
C75 C76 O5 106.1(10)
C75 C76 H76A 110.5
O5 C76 H76A 110.5
C75 C76 H76B 110.5
O5 C76 H76B 110.5
H76A C76 H76B 108.7
O6 C77 C78 106.6(9)
O6 C77 H77A 110.4
C78 C77 H77A 110.4
O6 C77 H77B 110.4
C78 C77 H77B 110.4
H77A C77 H77B 108.6
C79 C78 C77 105.0(11)
C79 C78 H78A 110.7
C77 C78 H78A 110.7
C79 C78 H78B 110.7
C77 C78 H78B 110.7
H78A C78 H78B 108.8
C78 C79 C80 101.5(11)
C78 C79 H79A 111.5
C80 C79 H79A 111.5
C78 C79 H79B 111.5
C80 C79 H79B 111.5
H79A C79 H79B 109.3
O6 C80 C79 108.2(8)
O6 C80 H80A 110.0
C79 C80 H80A 110.0
O6 C80 H80B 110.1
C79 C80 H80B 110.0
H80A C80 H80B 108.4
O4 C81 C82 108.0(8)
O4 C81 H81A 110.1
C82 C81 H81A 110.1
O4 C81 H81B 110.1
C82 C81 H81B 110.1
H81A C81 H81B 108.4
C83 C82 C81 107.5(10)
C83 C82 H82A 110.2
C81 C82 H82A 110.2
C83 C82 H82B 110.2
C81 C82 H82B 110.2
H82A C82 H82B 108.5
C82 C83 C84 108.4(10)
C82 C83 H83A 110.0
C84 C83 H83A 110.0
C82 C83 H83B 110.0
C84 C83 H83B 110.0
H83A C83 H83B 108.4
O4 C84 C83 107.9(8)
O4 C84 H84A 110.1
C83 C84 H84A 110.1
O4 C84 H84B 110.1
C83 C84 H84B 110.1
H84A C84 H84B 108.4
O8 C85 C86 106.5(10)
O8 C85 H85A 110.4
C86 C85 H85A 110.4
O8 C85 H85B 110.4
C86 C85 H85B 110.4
H85A C85 H85B 108.6
C85 C86 C87 106.0(11)
C85 C86 H86A 110.5
C87 C86 H86A 110.5
C85 C86 H86B 110.5
C87 C86 H86B 110.5
H86A C86 H86B 108.7
C88 C87 C86 104.9(11)
C88 C87 H87A 110.8
C86 C87 H87A 110.8
C88 C87 H87B 110.8
C86 C87 H87B 110.8
H87A C87 H87B 108.9
O8 C88 C87 108.8(10)
O8 C88 H88A 109.9
C87 C88 H88A 109.9
O8 C88 H88B 109.9
C87 C88 H88B 109.9
H88A C88 H88B 108.3
O2 Li1 O3 113.6(7)
O2 Li1 O1 111.2(7)
O3 Li1 O1 107.0(7)
O2 Li1 O7 108.4(7)
O3 Li1 O7 108.5(7)
O1 Li1 O7 107.9(6)
O5 Li2 O6 110.3(7)
O5 Li2 O4 113.4(7)
O6 Li2 O4 110.5(7)
O5 Li2 O8 108.3(7)
O6 Li2 O8 105.3(7)
O4 Li2 O8 108.7(7)
C16 N1 C17 120.7(6)
C44 N2 C45 118.6(5)
C61 O1 C64 108.2(6)
C61 O1 Li1 124.6(7)
C64 O1 Li1 127.1(7)
C68 O2 C65 109.7(6)
C68 O2 Li1 122.3(7)
C65 O2 Li1 124.3(6)
C60 O3 C57 108.0(6)
C60 O3 Li1 125.2(6)
C57 O3 Li1 125.6(6)
C84 O4 C81 107.6(7)
C84 O4 Li2 129.1(7)
C81 O4 Li2 122.9(7)
C73 O5 C76 98.6(8)
C73 O5 Li2 128.4(8)
C76 O5 Li2 130.9(8)
C80 O6 C77 105.4(7)
C80 O6 Li2 126.5(7)
C77 O6 Li2 127.5(7)
C69 O7 C72 109.2(6)
C69 O7 Li1 124.7(6)
C72 O7 Li1 125.0(6)
C88 O8 C85 109.4(7)
C88 O8 Li2 125.4(7)
C85 O8 Li2 123.4(7)
Cl2 Sc1 Cl3 101.97(9)
Cl2 Sc1 Cl1 103.18(8)
Cl3 Sc1 Cl1 102.48(8)
Cl2 Sc1 C3 142.01(19)
Cl3 Sc1 C3 109.6(2)
Cl1 Sc1 C3 90.39(17)
Cl2 Sc1 C4 110.4(2)
Cl3 Sc1 C4 141.66(19)
Cl1 Sc1 C4 89.92(16)
C3 Sc1 C4 33.3(2)
Cl2 Sc1 C1 99.34(16)
Cl3 Sc1 C1 100.90(15)
Cl1 Sc1 C1 143.14(16)
C3 Sc1 C1 54.8(2)
C4 Sc1 C1 54.7(2)
Cl2 Sc1 C2 132.03(16)
Cl3 Sc1 C2 88.18(17)
Cl1 Sc1 C2 120.35(17)
C3 Sc1 C2 33.1(2)
C4 Sc1 C2 54.9(2)
C1 Sc1 C2 32.97(18)
Cl2 Sc1 C5 87.89(17)
Cl3 Sc1 C5 133.79(16)
Cl1 Sc1 C5 119.19(16)
C3 Sc1 C5 55.0(2)
C4 Sc1 C5 33.0(2)
C1 Sc1 C5 33.03(18)
C2 Sc1 C5 54.8(2)
Cl5 Sc2 Cl4 102.29(10)
Cl5 Sc2 Cl6 102.69(9)
Cl4 Sc2 Cl6 101.88(8)
Cl5 Sc2 C31 101.75(16)
Cl4 Sc2 C31 96.39(15)
Cl6 Sc2 C31 145.40(16)
Cl5 Sc2 C30 86.95(15)
Cl4 Sc2 C30 129.05(16)
Cl6 Sc2 C30 125.05(16)
C31 Sc2 C30 33.34(18)
Cl5 Sc2 C32 135.05(17)
Cl4 Sc2 C32 87.71(16)
Cl6 Sc2 C32 118.12(17)
C31 Sc2 C32 33.29(19)
C30 Sc2 C32 55.1(2)
Cl5 Sc2 C29 106.91(16)
Cl4 Sc2 C29 142.58(16)
Cl6 Sc2 C29 94.08(15)
C31 Sc2 C29 55.3(2)
C30 Sc2 C29 33.27(18)
C32 Sc2 C29 55.0(2)
Cl5 Sc2 C33 139.31(16)
Cl4 Sc2 C33 112.36(16)
Cl6 Sc2 C33 90.71(16)
C31 Sc2 C33 55.0(2)
C30 Sc2 C33 54.9(2)
C32 Sc2 C33 33.03(19)
C29 Sc2 C33 33.05(18)

loop_
_geom_bond_atom_site_label_1
_geom_bond_atom_site_label_2
_geom_bond_distance
C1 C2 1.412(8)
C1 C5 1.417(8)
C1 C10 1.500(8)
C1 Sc1 2.480(6)
C2 C3 1.407(8)
C2 C6 1.493(8)
C2 Sc1 2.494(6)
C3 C4 1.402(9)
C3 C7 1.516(9)
C3 Sc1 2.438(7)
C4 C5 1.409(8)
C4 C8 1.523(9)
C4 Sc1 2.458(7)
C5 C9 1.505(8)
C5 Sc1 2.504(6)
C6 H6A 0.9800
C6 H6B 0.9800
C6 H6C 0.9800
C7 H7A 0.9800
C7 H7B 0.9800
C7 H7C 0.9800
C8 H8A 0.9800
C8 H8B 0.9800
C8 H8C 0.9800
C9 H9A 0.9800
C9 H9B 0.9800
C9 H9C 0.9800
C10 C11 1.392(8)
C10 C15 1.394(8)
C11 C12 1.396(8)
C11 H11 0.9500
C12 C13 1.377(9)
C12 H12 0.9500
C13 C14 1.375(9)
C13 H13 0.9500
C14 C15 1.391(8)
C14 H14 0.9500
C15 C16 1.466(8)
C16 N1 1.268(7)
C16 H16 0.9500
C17 C18 1.391(8)
C17 C22 1.399(8)
C17 N1 1.431(8)
C18 C19 1.384(9)
C18 C23 1.499(10)
C19 C20 1.371(9)
C19 H19 0.9500
C20 C21 1.369(9)
C20 H20 0.9500
C21 C22 1.396(9)
C21 H21 0.9500
C22 C26 1.525(9)
C23 C25 1.499(13)
C23 C24 1.501(13)
C23 H23 1.0000
C24 H24A 0.9800
C24 H24B 0.9800
C24 H24C 0.9800
C25 H25A 0.9800
C25 H25B 0.9800
C25 H25C 0.9800
C26 C28 1.517(9)
C26 C27 1.545(9)
C26 H26 1.0000
C27 H27A 0.9800
C27 H27B 0.9800
C27 H27C 0.9800
C28 H28A 0.9800
C28 H28B 0.9800
C28 H28C 0.9800
C29 C33 1.413(8)
C29 C30 1.415(8)
C29 C38 1.489(8)
C29 Sc2 2.479(6)
C30 C31 1.414(8)
C30 C34 1.514(7)
C30 Sc2 2.466(6)
C31 C32 1.415(8)
C31 C35 1.502(8)
C31 Sc2 2.464(6)
C32 C33 1.411(8)
C32 C36 1.503(8)
C32 Sc2 2.476(6)
C33 C37 1.503(8)
C33 Sc2 2.489(6)
C34 H34A 0.9800
C34 H34B 0.9800
C34 H34C 0.9800
C35 H35A 0.9800
C35 H35B 0.9800
C35 H35C 0.9800
C36 H36A 0.9800
C36 H36B 0.9800
C36 H36C 0.9800
C37 H37A 0.9800
C37 H37B 0.9800
C37 H37C 0.9800
C38 C39 1.400(8)
C38 C43 1.413(7)
C39 C40 1.377(8)
C39 H39 0.9500
C40 C41 1.371(8)
C40 H40 0.9500
C41 C42 1.375(8)
C41 H41 0.9500
C42 C43 1.405(8)
C42 H42 0.9500
C43 C44 1.472(8)
C44 N2 1.260(7)
C44 H44 0.9500
C45 C50 1.409(8)
C45 C46 1.415(8)
C45 N2 1.424(7)
C46 C47 1.377(8)
C46 C51 1.520(8)
C47 C48 1.377(8)
C47 H47 0.9500
C48 C49 1.386(8)
C48 H48 0.9500
C49 C50 1.388(8)
C49 H49 0.9500
C50 C54 1.518(8)
C51 C53 1.531(8)
C51 C52 1.539(9)
C51 H51 1.0000
C52 H52A 0.9800
C52 H52B 0.9800
C52 H52C 0.9800
C53 H53A 0.9800
C53 H53B 0.9800
C53 H53C 0.9800
C54 C56 1.531(9)
C54 C55 1.539(9)
C54 H54 1.0000
C55 H55A 0.9800
C55 H55B 0.9800
C55 H55C 0.9800
C56 H56A 0.9800
C56 H56B 0.9800
C56 H56C 0.9800
C57 O3 1.435(8)
C57 C58 1.502(10)
C57 H57A 0.9900
C57 H57B 0.9900
C58 C59 1.501(9)
C58 H58A 0.9900
C58 H58B 0.9900
C59 C60 1.508(10)
C59 H59A 0.9900
C59 H59B 0.9900
C60 O3 1.425(8)
C60 H60A 0.9900
C60 H60B 0.9900
C61 O1 1.416(9)
C61 C62 1.458(11)
C61 H61A 0.9900
C61 H61B 0.9900
C62 C63 1.485(12)
C62 H62A 0.9900
C62 H62B 0.9900
C63 C64 1.506(11)
C63 H63A 0.9900
C63 H63B 0.9900
C64 O1 1.465(9)
C64 H64A 0.9900
C64 H64B 0.9900
C65 O2 1.449(8)
C65 C66 1.512(10)
C65 H65A 0.9900
C65 H65B 0.9900
C66 C67 1.510(11)
C66 H66A 0.9900
C66 H66B 0.9900
C67 C68 1.495(11)
C67 H67A 0.9900
C67 H67B 0.9900
C68 O2 1.417(9)
C68 H68A 0.9900
C68 H68B 0.9900
C69 O7 1.419(8)
C69 C70 1.515(11)
C69 H69A 0.9900
C69 H69B 0.9900
C70 C71 1.453(12)
C70 H70A 0.9900
C70 H70B 0.9900
C71 C72 1.434(11)
C71 H71A 0.9900
C71 H71B 0.9900
C72 O7 1.438(8)
C72 H72A 0.9900
C72 H72B 0.9900
C73 O5 1.367(11)
C73 C74 1.473(12)
C73 H73A 0.9900
C73 H73B 0.9900
C74 C75 1.347(12)
C74 H74A 0.9900
C74 H74B 0.9900
C75 C76 1.467(12)
C75 H75A 0.9900
C75 H75B 0.9900
C76 O5 1.490(11)
C76 H76A 0.9900
C76 H76B 0.9900
C77 O6 1.431(10)
C77 C78 1.489(13)
C77 H77A 0.9900
C77 H77B 0.9900
C78 C79 1.431(16)
C78 H78A 0.9900
C78 H78B 0.9900
C79 C80 1.457(13)
C79 H79A 0.9900
C79 H79B 0.9900
C80 O6 1.422(9)
C80 H80A 0.9900
C80 H80B 0.9900
C81 O4 1.430(9)
C81 C82 1.468(11)
C81 H81A 0.9900
C81 H81B 0.9900
C82 C83 1.379(12)
C82 H82A 0.9900
C82 H82B 0.9900
C83 C84 1.474(12)
C83 H83A 0.9900
C83 H83B 0.9900
C84 O4 1.402(9)
C84 H84A 0.9900
C84 H84B 0.9900
C85 O8 1.432(10)
C85 C86 1.467(13)
C85 H85A 0.9900
C85 H85B 0.9900
C86 C87 1.485(15)
C86 H86A 0.9900
C86 H86B 0.9900
C87 C88 1.459(13)
C87 H87A 0.9900
C87 H87B 0.9900
C88 O8 1.410(10)
C88 H88A 0.9900
C88 H88B 0.9900
Cl1 Sc1 2.392(2)
Cl2 Sc1 2.370(2)
Cl3 Sc1 2.384(2)
Cl4 Sc2 2.376(2)
Cl5 Sc2 2.375(2)
Cl6 Sc2 2.379(2)
Li1 O2 1.884(15)
Li1 O3 1.904(14)
Li1 O1 1.942(14)
Li1 O7 1.943(13)
Li2 O5 1.872(15)
Li2 O6 1.915(14)
Li2 O4 1.934(14)
Li2 O8 1.936(14)
